data_5000141
loop_
_publ_author_name
'Sarma, Jagarlapudi A. R. P.'
'Nagaraju, Akula'

_publ_section_title
;
 Solid state nuclear bromination with N-bromosuccinimide.
 Part 1. Experimental and theoretical studies on some substituted
 aniline, phenol and nitro aromatic compounds
;
_journal_issue 6
_journal_name_full
;
 Journal of the Chemical Society, Perkin Transactions 2
;
_journal_page_first 1113
_journal_page_last 1118
_journal_paper_doi 10.1039/a905466i
_journal_year 2000
_chemical_formula_sum 'C7 H6 N2 O4'
_space_group_IT_number 14
_symmetry_cell_setting monoclinic
_symmetry_space_group_name_Hall '-P 2yn'
_symmetry_space_group_name_H-M 'P 1 21/n 1'
_cell_angle_alpha 90
_cell_angle_beta 94.77(2)
_cell_angle_gamma 90
_cell_formula_units_Z 8
_cell_length_a 8.126(2)
_cell_length_b 15.217(4)
_cell_length_c 12.998(2)
_cod_original_sg_symbol_H-M 'P 21/n'
_cod_database_code 5000141

loop_
_symmetry_equiv_pos_site_id
_symmetry_equiv_pos_as_xyz
1 x,y,z
2 1/2-x,1/2+y,1/2-z
3 -x,-y,-z
4 -1/2+x,-1/2-y,-1/2+z

loop_
_atom_site_label
_atom_site_type_symbol
_atom_site_fract_x
_atom_site_fract_y
_atom_site_fract_z
C1 C 0.2030(4) 0.4004(2) 0.7241(2)
C2 C 0.14876(40) 0.42610(21) 0.81921(25)
C3 C 0.08536(40) 0.36808(23) 0.88703(25)
C4 C 0.07534(41) 0.28110(24) 0.85925(27)
C5 C 0.13073(46) 0.25085(25) 0.76776(30)
C6 C 0.19479(44) 0.31075(26) 0.70300(29)
C7 C 0.27112(49) 0.46093(27) 0.64639(28)
N1 N 0.15494(37) 0.51864(20) 0.85361(26)
N2 N 0.00203(41) 0.21883(24) 0.92869(30)
O1 O 0.14447(37) 0.57590(18) 0.78677(24)
O2 O 0.16968(37) 0.53351(18) 0.94557(23)
O3 O 0.00104(51) 0.14134(22) 0.90614(33)
O4 O -0.05754(45) 0.24775(20) 1.00466(26)
H1 H 0.04486(40) 0.39031(23) 0.95970(25)
H2 H 0.12370(46) 0.18196(25) 0.7479(3)
H3 H 0.24095(44) 0.28727(26) 0.63245(29)
H4 H 0.30799(49) 0.41899(27) 0.58534(28)
H5 H 0.17808(49) 0.50883(27) 0.62157(28)
H6 H 0.37917(49) 0.49800 0.68124(28)
C8 C 0.29873(40) 0.60947(23) 0.27433(25)
C9 C 0.35642(39) 0.58028(21) 0.18277(24)
C10 C 0.42529(39) 0.63335(22) 0.11199(2)
C11 C 0.42812(39) 0.72226(23) 0.13250(25)
C12 C 0.36822(45) 0.75693(24) 0.21985(29)
C13 C 0.30672(44) 0.70023(26) 0.29003(28)
C14 C 0.23625(51) 0.54994(28) 0.35544(28)
N3 N 0.35224(43) 0.48559(20) 0.15737(23)
N4 N 0.49760(43) 0.78089(23) 0.05835(25)
O5 O 0.22364(42) 0.44200 0.16680(25)
O6 O 0.47465(38) 0.45262(18) 0.12545(24)
O7 O 0.57758(42) 0.74868(20) -0.00687(24)
O8 O 0.47179(51) 0.85962(20) 0.06491(26)
H7 H 0.47454(39) 0.60669(22) 0.04393(25)
H8 H 0.36938(45) 0.82700(24) 0.23311(29)
H9 H 0.26310(44) 0.72701(26) 0.35975(28)
H10 H 0.23934(51) 0.48262(28) 0.32937(28)
H11 H 0.31428(51) 0.55688(28) 0.42639(28)
H12 H 0.11105(51) 0.56764(28) 0.36869(28)

loop_
_atom_type_symbol
_atom_type_radius_bond
C 0.68
H 0.23
N 0.68
O 0.68
